data_4070982
loop_
_publ_author_name
'Pontes da Costa, Andr\'e'
'Viciano, M\'onica'
'Sana\'u, Mercedes'
'Merino, Sonia'
'Tejeda, Juan'
'Peris, Eduardo'
'Royo, Beatriz'

_publ_section_title
;
 First Cp*-Functionalized N-Heterocyclic Carbene and Its Coordination to
 Iridium. Study of the Catalytic Properties
;
_journal_issue 6
_journal_name_full Organometallics
_journal_page_first 1305
_journal_paper_doi 10.1021/om701186u
_journal_volume 27
_journal_year 2008
_chemical_formula_sum 'C21 H25 I2 Ir N2'
_chemical_formula_weight 751.43
_chemical_name_systematic
; 
 ? 
;
_space_group_IT_number 14
_symmetry_cell_setting monoclinic
_symmetry_space_group_name_Hall '-P 2yn'
_symmetry_space_group_name_H-M 'P 1 21/n 1'
_atom_sites_solution_hydrogens geom
_atom_sites_solution_primary direct
_atom_sites_solution_secondary difmap
_audit_creation_method SHELXL-97
_cell_angle_alpha 90.00
_cell_angle_beta 99.593(3)
_cell_angle_gamma 90.00
_cell_formula_units_Z 4
_cell_length_a 9.5338(10)
_cell_length_b 11.0406(12)
_cell_length_c 21.147(2)
_cell_measurement_temperature 273(2)
_cell_volume 2194.8(4)
_computing_cell_refinement 'Bruker SMART'
_computing_data_collection 'Bruker SMART'
_computing_data_reduction 'Bruker SAINT'
_computing_molecular_graphics 'Bruker SHELXTL'
_computing_publication_material 'Bruker SHELXTL'
_computing_structure_refinement 'SHELXL-97 (Sheldrick, 1997)'
_computing_structure_solution 'SHELXS-97 (Sheldrick, 1990)'
_diffrn_ambient_temperature 273(2)
_diffrn_measured_fraction_theta_full 1.000
_diffrn_measured_fraction_theta_max 1.000
_diffrn_radiation_monochromator graphite
_diffrn_radiation_source 'fine-focus sealed tube'
_diffrn_radiation_type MoK\a
_diffrn_radiation_wavelength 0.71073
_diffrn_reflns_av_R_equivalents 0.0653
_diffrn_reflns_av_sigmaI/netI 0.0733
_diffrn_reflns_limit_h_max 10
_diffrn_reflns_limit_h_min -11
_diffrn_reflns_limit_k_max 12
_diffrn_reflns_limit_k_min -12
_diffrn_reflns_limit_l_max 24
_diffrn_reflns_limit_l_min -24
_diffrn_reflns_number 11944
_diffrn_reflns_theta_full 24.71
_diffrn_reflns_theta_max 24.71
_diffrn_reflns_theta_min 1.95
_exptl_absorpt_coefficient_mu 8.904
_exptl_absorpt_correction_type none
_exptl_crystal_colour red
_exptl_crystal_density_diffrn 2.274
_exptl_crystal_density_method 'not measured'
_exptl_crystal_description prismatic
_exptl_crystal_F_000 1392
_exptl_crystal_size_max 0.3
_exptl_crystal_size_mid 0.2
_exptl_crystal_size_min 0.1
_refine_diff_density_max 1.029
_refine_diff_density_min -1.177
_refine_diff_density_rms 0.200
_refine_ls_extinction_method none
_refine_ls_goodness_of_fit_ref 1.042
_refine_ls_hydrogen_treatment constr
_refine_ls_matrix_type full
_refine_ls_number_parameters 240
_refine_ls_number_reflns 3736
_refine_ls_number_restraints 0
_refine_ls_restrained_S_all 1.042
_refine_ls_R_factor_all 0.0799
_refine_ls_R_factor_gt 0.0430
_refine_ls_shift/su_max 0.001
_refine_ls_shift/su_mean 0.000
_refine_ls_structure_factor_coef Fsqd
_refine_ls_weighting_details 'calc w=1/[\s^2^(Fo^2^)+(0.0302P)^2^+10.5638P] where P=(Fo^2^+2Fc^2^)/3'
_refine_ls_weighting_scheme calc
_refine_ls_wR_factor_gt 0.0845
_refine_ls_wR_factor_ref 0.0950
_reflns_number_gt 2546
_reflns_number_total 3736
_reflns_threshold_expression >2sigma(I)
_cod_data_source_file om701186u-file003.cif
_cod_data_source_block str933m
_cod_original_sg_symbol_H-M P2(1)/n
_cod_database_code 4070982

loop_
_symmetry_equiv_pos_as_xyz
'x, y, z'
'-x+1/2, y+1/2, -z+1/2'
'-x, -y, -z'
'x-1/2, -y-1/2, z-1/2'

loop_
_atom_site_label
_atom_site_type_symbol
_atom_site_fract_x
_atom_site_fract_y
_atom_site_fract_z
_atom_site_U_iso_or_equiv
_atom_site_adp_type
_atom_site_occupancy
_atom_site_symmetry_multiplicity
_atom_site_calc_flag
_atom_site_refinement_flags
Ir1 Ir 0.47132(5) 0.44504(4) 0.16089(2) 0.02861(14) Uani 1 1 d .
N1 N 0.5226(11) 0.7230(8) 0.1667(5) 0.039(3) Uani 1 1 d .
C1 C 0.4350(14) 0.6256(10) 0.1444(5) 0.037(3) Uani 1 1 d .
I2 I 0.74882(9) 0.45487(8) 0.14559(4) 0.0482(2) Uani 1 1 d .
N2 N 0.3154(11) 0.6753(8) 0.1123(4) 0.038(2) Uani 1 1 d .
C2 C 0.6589(14) 0.7281(12) 0.2073(7) 0.056(4) Uani 1 1 d .
H2A H 0.7280 0.7600 0.1835 0.084 Uiso 1 1 calc R
H2B H 0.6866 0.6481 0.2222 0.084 Uiso 1 1 calc R
H2C H 0.6532 0.7796 0.2434 0.084 Uiso 1 1 calc R
I3 I 0.51976(10) 0.48245(8) 0.28955(4) 0.0481(3) Uani 1 1 d .
C3 C 0.4539(17) 0.8283(10) 0.1464(6) 0.058(4) Uani 1 1 d .
H3 H 0.4903 0.9059 0.1546 0.069 Uiso 1 1 calc R
C4 C 0.3237(16) 0.8010(11) 0.1124(6) 0.055(4) Uani 1 1 d .
H4 H 0.2547 0.8551 0.0933 0.066 Uiso 1 1 calc R
C5 C 0.1806(12) 0.6128(10) 0.0908(5) 0.032(3) Uani 1 1 d .
H5 H 0.1382 0.5948 0.1288 0.038 Uiso 1 1 calc R
C6 C 0.1971(14) 0.4923(10) 0.0566(5) 0.037(3) Uani 1 1 d .
H6A H 0.1031 0.4584 0.0428 0.044 Uiso 1 1 calc R
H6B H 0.2377 0.5090 0.0183 0.044 Uiso 1 1 calc R
C11 C 0.2867(12) 0.3990(10) 0.0951(5) 0.029(3) Uani 1 1 d .
C12 C 0.4047(13) 0.3388(10) 0.0755(5) 0.038(3) Uani 1 1 d .
C13 C 0.4573(14) 0.2498(10) 0.1228(6) 0.041(3) Uani 1 1 d .
C14 C 0.3772(14) 0.2577(10) 0.1730(5) 0.038(3) Uani 1 1 d .
C15 C 0.2699(12) 0.3516(10) 0.1558(5) 0.034(3) Uani 1 1 d .
C16 C 0.4527(14) 0.3459(12) 0.0093(6) 0.053(4) Uani 1 1 d .
H16A H 0.3989 0.4073 -0.0162 0.080 Uiso 1 1 calc R
H16B H 0.4370 0.2691 -0.0120 0.080 Uiso 1 1 calc R
H16C H 0.5521 0.3657 0.0150 0.080 Uiso 1 1 calc R
C17 C 0.5743(15) 0.1630(12) 0.1183(7) 0.057(4) Uani 1 1 d .
H17A H 0.6020 0.1235 0.1589 0.086 Uiso 1 1 calc R
H17B H 0.6543 0.2059 0.1071 0.086 Uiso 1 1 calc R
H17C H 0.5423 0.1036 0.0860 0.086 Uiso 1 1 calc R
C18 C 0.3910(16) 0.1803(11) 0.2314(6) 0.055(4) Uani 1 1 d .
H18A H 0.3142 0.1231 0.2268 0.082 Uiso 1 1 calc R
H18B H 0.3878 0.2304 0.2683 0.082 Uiso 1 1 calc R
H18C H 0.4800 0.1377 0.2367 0.082 Uiso 1 1 calc R
C19 C 0.1505(15) 0.3696(12) 0.1925(6) 0.054(4) Uani 1 1 d .
H19A H 0.1003 0.4426 0.1784 0.082 Uiso 1 1 calc R
H19B H 0.1880 0.3757 0.2375 0.082 Uiso 1 1 calc R
H19C H 0.0866 0.3020 0.1854 0.082 Uiso 1 1 calc R
C21 C 0.0797(13) 0.6963(10) 0.0484(6) 0.038(3) Uani 1 1 d .
C22 C -0.0385(14) 0.7446(12) 0.0712(7) 0.051(4) Uani 1 1 d .
H22 H -0.0566 0.7208 0.1112 0.061 Uiso 1 1 calc R
C23 C -0.1264(16) 0.8243(14) 0.0365(8) 0.070(5) Uani 1 1 d .
H23 H -0.2038 0.8554 0.0528 0.084 Uiso 1 1 calc R
C24 C -0.1021(19) 0.8596(11) -0.0228(8) 0.068(5) Uani 1 1 d .
H24 H -0.1612 0.9161 -0.0466 0.082 Uiso 1 1 calc R
C25 C 0.0105(19) 0.8107(14) -0.0468(7) 0.064(4) Uani 1 1 d .
H25 H 0.0258 0.8336 -0.0874 0.077 Uiso 1 1 calc R
C26 C 0.1020(16) 0.7279(12) -0.0120(6) 0.055(4) Uani 1 1 d .
H26 H 0.1770 0.6945 -0.0292 0.066 Uiso 1 1 calc R

loop_
_atom_site_aniso_label
_atom_site_aniso_U_11
_atom_site_aniso_U_22
_atom_site_aniso_U_33
_atom_site_aniso_U_23
_atom_site_aniso_U_13
_atom_site_aniso_U_12
Ir1 0.0332(3) 0.0280(2) 0.0243(2) 0.0016(2) 0.00396(18) -0.0037(2)
N1 0.045(7) 0.018(5) 0.051(7) -0.007(4) -0.002(6) -0.017(5)
C1 0.056(9) 0.023(6) 0.028(7) -0.008(5) -0.007(6) -0.024(6)
I2 0.0369(5) 0.0613(6) 0.0475(5) 0.0005(4) 0.0100(4) -0.0040(5)
N2 0.052(7) 0.025(5) 0.032(6) 0.003(4) -0.006(5) 0.012(5)
C2 0.045(9) 0.052(9) 0.066(10) -0.007(7) -0.002(8) -0.012(7)
I3 0.0620(6) 0.0547(6) 0.0267(4) -0.0022(4) 0.0048(4) -0.0004(4)
C3 0.109(14) 0.011(6) 0.051(9) 0.002(6) 0.008(9) -0.005(7)
C4 0.068(11) 0.028(8) 0.062(9) -0.005(6) -0.012(8) -0.004(7)
C5 0.031(7) 0.033(6) 0.028(6) 0.005(5) -0.005(5) -0.003(6)
C6 0.053(8) 0.029(6) 0.025(6) 0.004(5) -0.004(6) 0.002(6)
C11 0.038(7) 0.027(6) 0.023(6) -0.003(5) 0.005(5) -0.008(5)
C12 0.051(8) 0.041(7) 0.023(6) -0.001(5) 0.004(6) -0.023(6)
C13 0.043(8) 0.032(7) 0.049(8) -0.016(6) 0.008(7) -0.004(6)
C14 0.051(9) 0.029(7) 0.032(7) 0.002(5) 0.005(6) -0.007(6)
C15 0.030(7) 0.038(7) 0.034(7) 0.004(5) 0.005(5) -0.022(6)
C16 0.051(9) 0.066(9) 0.043(8) -0.016(7) 0.010(7) -0.009(8)
C17 0.067(10) 0.044(8) 0.064(10) -0.004(7) 0.017(8) -0.001(8)
C18 0.083(11) 0.037(8) 0.041(8) 0.009(6) 0.005(8) -0.013(8)
C19 0.064(10) 0.054(9) 0.048(8) 0.011(7) 0.018(7) -0.019(8)
C21 0.039(8) 0.034(7) 0.037(7) -0.004(5) -0.002(6) 0.000(6)
C22 0.035(8) 0.063(10) 0.055(9) -0.006(7) 0.011(7) 0.001(7)
C23 0.045(10) 0.065(11) 0.089(13) 0.006(9) -0.017(9) 0.015(8)
C24 0.087(13) 0.017(7) 0.087(13) 0.008(7) -0.023(10) -0.002(8)
C25 0.090(13) 0.058(10) 0.038(8) 0.003(7) -0.006(9) -0.016(10)
C26 0.064(11) 0.059(9) 0.042(8) 0.000(7) 0.007(8) -0.004(8)

loop_
_atom_type_symbol
_atom_type_description
_atom_type_scat_dispersion_real
_atom_type_scat_dispersion_imag
_atom_type_scat_source
C C 0.0033 0.0016 'International Tables Vol C Tables 4.2.6.8 and 6.1.1.4'
H H 0.0000 0.0000 'International Tables Vol C Tables 4.2.6.8 and 6.1.1.4'
N N 0.0061 0.0033 'International Tables Vol C Tables 4.2.6.8 and 6.1.1.4'
I I -0.4742 1.8119 'International Tables Vol C Tables 4.2.6.8 and 6.1.1.4'
Ir Ir -1.4442 7.9887 'International Tables Vol C Tables 4.2.6.8 and 6.1.1.4'

loop_
_geom_angle_atom_site_label_1
_geom_angle_atom_site_label_2
_geom_angle_atom_site_label_3
_geom_angle
C1 Ir1 C11 91.3(4)
C1 Ir1 C12 111.7(4)
C11 Ir1 C12 39.0(4)
C1 Ir1 C15 109.4(5)
C11 Ir1 C15 38.7(4)
C12 Ir1 C15 64.2(4)
C1 Ir1 C14 147.5(5)
C11 Ir1 C14 63.7(4)
C12 Ir1 C14 62.3(4)
C15 Ir1 C14 38.1(4)
C1 Ir1 C13 149.0(4)
C11 Ir1 C13 63.3(4)
C12 Ir1 C13 37.3(4)
C15 Ir1 C13 62.4(4)
C14 Ir1 C13 35.8(4)
C1 Ir1 I3 91.1(3)
C11 Ir1 I3 132.8(3)
C12 Ir1 I3 154.0(3)
C15 Ir1 I3 97.1(3)
C14 Ir1 I3 91.7(3)
C13 Ir1 I3 119.0(3)
C1 Ir1 I2 94.7(4)
C11 Ir1 I2 130.5(3)
C12 Ir1 I2 94.5(3)
C15 Ir1 I2 152.2(3)
C14 Ir1 I2 117.2(3)
C13 Ir1 I2 89.8(3)
I3 Ir1 I2 96.13(3)
C3 N1 C1 108.7(11)
C3 N1 C2 119.6(11)
C1 N1 C2 131.6(11)
N2 C1 N1 105.4(10)
N2 C1 Ir1 126.2(8)
N1 C1 Ir1 128.3(9)
C1 N2 C4 111.3(10)
C1 N2 C5 126.3(9)
C4 N2 C5 121.2(10)
C4 C3 N1 108.9(11)
C3 C4 N2 105.6(12)
N2 C5 C21 109.6(9)
N2 C5 C6 113.7(10)
C21 C5 C6 110.8(9)
C11 C6 C5 115.9(9)
C15 C11 C12 107.7(10)
C15 C11 C6 127.4(11)
C12 C11 C6 124.9(10)
C15 C11 Ir1 72.6(6)
C12 C11 Ir1 72.1(6)
C6 C11 Ir1 122.1(8)
C11 C12 C13 108.5(10)
C11 C12 C16 127.3(11)
C13 C12 C16 123.1(12)
C11 C12 Ir1 68.9(6)
C13 C12 Ir1 76.6(7)
C16 C12 Ir1 129.8(8)
C14 C13 C12 108.2(11)
C14 C13 C17 126.5(12)
C12 C13 C17 125.2(12)
C14 C13 Ir1 71.7(6)
C12 C13 Ir1 66.1(6)
C17 C13 Ir1 128.9(9)
C13 C14 C15 107.6(10)
C13 C14 C18 127.2(12)
C15 C14 C18 125.1(11)
C13 C14 Ir1 72.5(6)
C15 C14 Ir1 66.5(6)
C18 C14 Ir1 129.0(8)
C11 C15 C14 107.8(10)
C11 C15 C19 129.2(11)
C14 C15 C19 121.9(10)
C11 C15 Ir1 68.7(6)
C14 C15 Ir1 75.4(7)
C19 C15 Ir1 131.0(8)
C26 C21 C22 118.7(12)
C26 C21 C5 121.5(12)
C22 C21 C5 119.8(11)
C23 C22 C21 121.7(14)
C22 C23 C24 120.0(15)
C23 C24 C25 119.3(14)
C24 C25 C26 121.7(14)
C21 C26 C25 118.6(14)

loop_
_geom_bond_atom_site_label_1
_geom_bond_atom_site_label_2
_geom_bond_distance
Ir1 C1 2.044(11)
Ir1 C11 2.116(11)
Ir1 C12 2.159(11)
Ir1 C15 2.167(10)
Ir1 C14 2.286(11)
Ir1 C13 2.297(11)
Ir1 I3 2.7143(9)
Ir1 I2 2.7205(10)
N1 C3 1.367(15)
N1 C1 1.395(13)
N1 C2 1.434(16)
C1 N2 1.342(15)
N2 C4 1.390(15)
N2 C5 1.463(14)
C3 C4 1.360(19)
C5 C21 1.513(15)
C5 C6 1.535(15)
C6 C11 1.491(15)
C11 C15 1.421(14)
C11 C12 1.426(16)
C12 C13 1.432(17)
C12 C16 1.545(15)
C13 C14 1.409(16)
C13 C17 1.485(17)
C14 C15 1.459(16)
C14 C18 1.490(15)
C15 C19 1.494(16)
C21 C26 1.375(16)
C21 C22 1.402(16)
C22 C23 1.346(18)
C23 C24 1.37(2)
C24 C25 1.37(2)
C25 C26 1.39(2)

loop_
_geom_torsion_atom_site_label_1
_geom_torsion_atom_site_label_2
_geom_torsion_atom_site_label_3
_geom_torsion_atom_site_label_4
_geom_torsion
C3 N1 C1 N2 -1.0(13)
C2 N1 C1 N2 175.2(12)
C3 N1 C1 Ir1 -177.3(9)
C2 N1 C1 Ir1 -1.1(19)
C11 Ir1 C1 N2 11.4(10)
C12 Ir1 C1 N2 45.5(11)
C15 Ir1 C1 N2 -23.6(11)
C14 Ir1 C1 N2 -26.6(15)
C13 Ir1 C1 N2 44.9(16)
I3 Ir1 C1 N2 -121.5(10)
I2 Ir1 C1 N2 142.3(10)
C11 Ir1 C1 N1 -173.0(10)
C12 Ir1 C1 N1 -138.8(10)
C15 Ir1 C1 N1 152.0(10)
C14 Ir1 C1 N1 149.0(9)
C13 Ir1 C1 N1 -139.5(10)
I3 Ir1 C1 N1 54.1(10)
I2 Ir1 C1 N1 -42.1(10)
N1 C1 N2 C4 0.8(13)
Ir1 C1 N2 C4 177.3(9)
N1 C1 N2 C5 -167.1(10)
Ir1 C1 N2 C5 9.3(16)
C1 N1 C3 C4 0.8(15)
C2 N1 C3 C4 -175.9(12)
N1 C3 C4 N2 -0.3(15)
C1 N2 C4 C3 -0.4(15)
C5 N2 C4 C3 168.3(11)
C1 N2 C5 C21 -172.0(11)
C4 N2 C5 C21 21.2(14)
C1 N2 C5 C6 -47.4(14)
C4 N2 C5 C6 145.8(11)
N2 C5 C6 C11 59.9(13)
C21 C5 C6 C11 -176.1(10)
C5 C6 C11 C15 55.2(16)
C5 C6 C11 C12 -126.5(12)
C5 C6 C11 Ir1 -36.7(14)
C1 Ir1 C11 C15 -120.1(7)
C12 Ir1 C11 C15 115.9(9)
C14 Ir1 C11 C15 38.2(6)
C13 Ir1 C11 C15 78.4(7)
I3 Ir1 C11 C15 -27.5(8)
I2 Ir1 C11 C15 142.6(6)
C1 Ir1 C11 C12 124.0(7)
C15 Ir1 C11 C12 -115.9(9)
C14 Ir1 C11 C12 -77.7(7)
C13 Ir1 C11 C12 -37.5(6)
I3 Ir1 C11 C12 -143.3(5)
I2 Ir1 C11 C12 26.7(7)
C1 Ir1 C11 C6 3.5(9)
C12 Ir1 C11 C6 -120.4(11)
C15 Ir1 C11 C6 123.7(12)
C14 Ir1 C11 C6 161.9(10)
C13 Ir1 C11 C6 -158.0(10)
I3 Ir1 C11 C6 96.2(9)
I2 Ir1 C11 C6 -93.8(9)
C15 C11 C12 C13 2.6(13)
C6 C11 C12 C13 -176.0(10)
Ir1 C11 C12 C13 66.9(8)
C15 C11 C12 C16 171.0(11)
C6 C11 C12 C16 -7.5(18)
Ir1 C11 C12 C16 -124.6(11)
C15 C11 C12 Ir1 -64.3(7)
C6 C11 C12 Ir1 117.1(11)
C1 Ir1 C12 C11 -63.1(7)
C15 Ir1 C12 C11 38.7(6)
C14 Ir1 C12 C11 81.6(7)
C13 Ir1 C12 C11 116.3(10)
I3 Ir1 C12 C11 86.1(10)
I2 Ir1 C12 C11 -160.0(6)
C1 Ir1 C12 C13 -179.4(7)
C11 Ir1 C12 C13 -116.3(10)
C15 Ir1 C12 C13 -77.6(7)
C14 Ir1 C12 C13 -34.7(7)
I3 Ir1 C12 C13 -30.1(13)
I2 Ir1 C12 C13 83.8(7)
C1 Ir1 C12 C16 58.5(13)
C11 Ir1 C12 C16 121.6(14)
C15 Ir1 C12 C16 160.3(13)
C14 Ir1 C12 C16 -156.8(14)
C13 Ir1 C12 C16 -122.1(15)
I3 Ir1 C12 C16 -152.3(8)
I2 Ir1 C12 C16 -38.4(12)
C11 C12 C13 C14 -2.5(13)
C16 C12 C13 C14 -171.5(10)
Ir1 C12 C13 C14 59.4(9)
C11 C12 C13 C17 176.3(11)
C16 C12 C13 C17 7.2(19)
Ir1 C12 C13 C17 -121.8(12)
C11 C12 C13 Ir1 -61.9(7)
C16 C12 C13 Ir1 129.0(11)
C1 Ir1 C13 C14 -119.4(10)
C11 Ir1 C13 C14 -81.4(8)
C12 Ir1 C13 C14 -120.5(11)
C15 Ir1 C13 C14 -37.6(7)
I3 Ir1 C13 C14 44.9(8)
I2 Ir1 C13 C14 141.8(7)
C1 Ir1 C13 C12 1.1(13)
C11 Ir1 C13 C12 39.1(7)
C15 Ir1 C13 C12 82.9(8)
C14 Ir1 C13 C12 120.5(11)
I3 Ir1 C13 C12 165.4(6)
I2 Ir1 C13 C12 -97.7(7)
C1 Ir1 C13 C17 118.0(13)
C11 Ir1 C13 C17 156.1(13)
C12 Ir1 C13 C17 116.9(15)
C15 Ir1 C13 C17 -160.2(13)
C14 Ir1 C13 C17 -122.5(15)
I3 Ir1 C13 C17 -77.6(12)
I2 Ir1 C13 C17 19.3(11)
C12 C13 C14 C15 1.4(13)
C17 C13 C14 C15 -177.3(11)
Ir1 C13 C14 C15 57.4(8)
C12 C13 C14 C18 177.9(12)
C17 C13 C14 C18 -1(2)
Ir1 C13 C14 C18 -126.1(13)
C12 C13 C14 Ir1 -56.0(8)
C17 C13 C14 Ir1 125.2(13)
C1 Ir1 C14 C13 123.5(9)
C11 Ir1 C14 C13 80.1(8)
C12 Ir1 C14 C13 36.2(8)
C15 Ir1 C14 C13 118.8(10)
I3 Ir1 C14 C13 -141.9(7)
I2 Ir1 C14 C13 -44.1(8)
C1 Ir1 C14 C15 4.6(11)
C11 Ir1 C14 C15 -38.8(6)
C12 Ir1 C14 C15 -82.7(7)
C13 Ir1 C14 C15 -118.8(10)
I3 Ir1 C14 C15 99.3(6)
I2 Ir1 C14 C15 -162.9(5)
C1 Ir1 C14 C18 -112.4(13)
C11 Ir1 C14 C18 -155.8(13)
C12 Ir1 C14 C18 160.3(14)
C15 Ir1 C14 C18 -117.1(14)
C13 Ir1 C14 C18 124.1(16)
I3 Ir1 C14 C18 -17.8(12)
I2 Ir1 C14 C18 80.0(12)
C12 C11 C15 C14 -1.7(12)
C6 C11 C15 C14 176.8(11)
Ir1 C11 C15 C14 -65.8(8)
C12 C11 C15 C19 -169.7(11)
C6 C11 C15 C19 8.8(19)
Ir1 C11 C15 C19 126.2(12)
C12 C11 C15 Ir1 64.0(8)
C6 C11 C15 Ir1 -117.4(11)
C13 C14 C15 C11 0.2(13)
C18 C14 C15 C11 -176.4(11)
Ir1 C14 C15 C11 61.4(7)
C13 C14 C15 C19 169.2(11)
C18 C14 C15 C19 -7.3(18)
Ir1 C14 C15 C19 -129.5(11)
C13 C14 C15 Ir1 -61.2(8)
C18 C14 C15 Ir1 122.2(12)
C1 Ir1 C15 C11 66.4(7)
C12 Ir1 C15 C11 -38.9(6)
C14 Ir1 C15 C11 -116.2(9)
C13 Ir1 C15 C11 -80.9(7)
I3 Ir1 C15 C11 160.1(6)
I2 Ir1 C15 C11 -82.1(9)
C1 Ir1 C15 C14 -177.4(6)
C11 Ir1 C15 C14 116.2(9)
C12 Ir1 C15 C14 77.3(7)
C13 Ir1 C15 C14 35.3(6)
I3 Ir1 C15 C14 -83.7(6)
I2 Ir1 C15 C14 34.1(10)
C1 Ir1 C15 C19 -57.6(12)
C11 Ir1 C15 C19 -124.0(14)
C12 Ir1 C15 C19 -163.0(13)
C14 Ir1 C15 C19 119.8(13)
C13 Ir1 C15 C19 155.1(13)
I3 Ir1 C15 C19 36.0(11)
I2 Ir1 C15 C19 153.9(8)
N2 C5 C21 C26 70.4(14)
C6 C5 C21 C26 -55.9(15)
N2 C5 C21 C22 -108.7(12)
C6 C5 C21 C22 125.0(12)
C26 C21 C22 C23 -3(2)
C5 C21 C22 C23 176.3(12)
C21 C22 C23 C24 0(2)
C22 C23 C24 C25 2(2)
C23 C24 C25 C26 -1(2)
C22 C21 C26 C25 3.0(19)
C5 C21 C26 C25 -176.1(12)
C24 C25 C26 C21 -1(2)
